data_4311477
loop_
_publ_author_name
'William J. Evans'
'Dimitrios G. Giarikos'
'Penny S. Workman'
'Joseph W. Ziller'

_publ_section_title
;
 Utility of Anhydrous Neodymium Nitrate as a Precursor to Extended
 Organoneodymium Nitrate Networks
;
_journal_name_full 'Inorganic Chemistry'
_journal_page_first 5754
_journal_page_last 5760
_journal_paper_doi 10.1021/ic049187b
_journal_volume 43
_journal_year 2004
_chemical_formula_sum 'C68 H126 N6 Na2 Nd2 O30'
_chemical_formula_weight 1842.21
_chemical_name_systematic
; 
 ? 
;
_space_group_IT_number 2
_symmetry_cell_setting triclinic
_symmetry_space_group_name_Hall '-P 1'
_symmetry_space_group_name_H-M 'P -1'
_atom_sites_solution_hydrogens geom
_atom_sites_solution_primary direct
_atom_sites_solution_secondary difmap
_audit_creation_method SHELXTL
_cell_angle_alpha 98.5660(10)
_cell_angle_beta 96.4690(10)
_cell_angle_gamma 101.8970(10)
_cell_formula_units_Z 1
_cell_length_a 9.4276(8)
_cell_length_b 11.8822(10)
_cell_length_c 19.6454(17)
_cell_measurement_temperature 158(2)
_cell_volume 2105.9(3)
_computing_cell_refinement 'Bruker SMART/SAINT'
_computing_data_collection 'Bruker SMART'
_computing_data_reduction 'Bruker SAINT'
_computing_molecular_graphics 'Bruker SHELXTL'
_computing_publication_material 'Bruker SHELXTL'
_computing_structure_refinement 'Bruker SHELXTL'
_computing_structure_solution 'Bruker SHELXTL'
_diffrn_ambient_temperature 158(2)
_diffrn_measured_fraction_theta_full 0.946
_diffrn_measured_fraction_theta_max 0.946
_diffrn_measurement_device_type 'CCD area detector'
_diffrn_measurement_method 'omega scans'
_diffrn_radiation_monochromator graphite
_diffrn_radiation_source 'sealed tube'
_diffrn_radiation_type MoK\a
_diffrn_radiation_wavelength 0.71073
_diffrn_reflns_av_R_equivalents 0.0310
_diffrn_reflns_av_sigmaI/netI 0.0376
_diffrn_reflns_limit_h_max 12
_diffrn_reflns_limit_h_min -12
_diffrn_reflns_limit_k_max 15
_diffrn_reflns_limit_k_min -15
_diffrn_reflns_limit_l_max 26
_diffrn_reflns_limit_l_min -25
_diffrn_reflns_number 22343
_diffrn_reflns_theta_full 28.26
_diffrn_reflns_theta_max 28.26
_diffrn_reflns_theta_min 1.78
_diffrn_standards_decay_% '< 1.0'
_diffrn_standards_interval_count 'initial 50 frames recollected'
_diffrn_standards_number '50 frames'
_exptl_absorpt_coefficient_mu 1.310
_exptl_absorpt_correction_T_max 0.7705
_exptl_absorpt_correction_T_min 0.6092
_exptl_absorpt_correction_type multi-scan
_exptl_absorpt_process_details 'Bruker SADABS'
_exptl_crystal_colour pale_blue
_exptl_crystal_density_diffrn 1.453
_exptl_crystal_density_meas ?
_exptl_crystal_density_method 'not measured'
_exptl_crystal_description irregular
_exptl_crystal_F_000 958
_exptl_crystal_size_max 0.42
_exptl_crystal_size_mid 0.36
_exptl_crystal_size_min 0.21
_refine_diff_density_max 1.420
_refine_diff_density_min -1.614
_refine_diff_density_rms 0.096
_refine_ls_extinction_method none
_refine_ls_goodness_of_fit_ref 1.069
_refine_ls_hydrogen_treatment constr
_refine_ls_matrix_type full
_refine_ls_number_parameters 490
_refine_ls_number_reflns 9858
_refine_ls_number_restraints 0
_refine_ls_restrained_S_all 1.069
_refine_ls_R_factor_all 0.0403
_refine_ls_R_factor_gt 0.0336
_refine_ls_shift/su_max 0.001
_refine_ls_shift/su_mean 0.000
_refine_ls_structure_factor_coef Fsqd
_refine_ls_weighting_details 'calc w=1/[\s^2^(Fo^2^)+(0.0484P)^2^+1.3364P] where P=(Fo^2^+2Fc^2^)/3'
_refine_ls_weighting_scheme calc
_refine_ls_wR_factor_gt 0.0839
_refine_ls_wR_factor_ref 0.0877
_reflns_number_gt 8815
_reflns_number_total 9858
_reflns_threshold_expression >2sigma(I)
_cod_data_source_file ic049187bsi20040714_024001_3.cif
_cod_data_source_block dg18
_cod_depositor_comments
;
The following automatic conversions were performed:
'_symmetry_cell_setting' value 'Triclinic' changed to 'triclinic'
according to '/home/saulius/struct/CIF-dictionaries/cif_core.dic'
dictionary named 'cif_core.dic' version 2.4.1 from 2010-06-29.

Automatic conversion script
Id: cif_fix_enum 1527 2010-12-29 10:47:43Z saulius 

The following automatic conversions were performed:

'_exptl_crystal_density_meas' value 'none' was changed to '?' - the
value is perceived as not measured.

Automatic conversion script
Id: cif_fix_values 3008 2015-01-20 13:52:24Z robertas 
;
_cod_database_code 4311477

loop_
_symmetry_equiv_pos_as_xyz
'x, y, z'
'-x, -y, -z'

loop_
_atom_site_label
_atom_site_type_symbol
_atom_site_fract_x
_atom_site_fract_y
_atom_site_fract_z
_atom_site_U_iso_or_equiv
_atom_site_adp_type
_atom_site_occupancy
_atom_site_symmetry_multiplicity
_atom_site_calc_flag
_atom_site_refinement_flags
_atom_site_disorder_assembly
_atom_site_disorder_group
Nd1 Nd 0.393788(15) 0.428100(11) 0.218246(7) 0.02124(5) Uani 1 1 d . . .
Na1 Na 0.5000 0.0000 0.0000 0.0269(3) Uani 1 2 d S . .
O1 O 0.4884(2) 0.25516(18) 0.15732(11) 0.0330(4) Uani 1 1 d . . .
O2 O 0.3062(2) 0.29970(18) 0.09837(11) 0.0317(4) Uani 1 1 d . . .
O3 O 0.4047(3) 0.1630(2) 0.05157(13) 0.0460(6) Uani 1 1 d . . .
O4 O 0.2199(2) 0.50571(18) 0.13827(11) 0.0344(5) Uani 1 1 d . . .
O5 O 0.3352(2) 0.62859(18) 0.22964(11) 0.0344(5) Uani 1 1 d . . .
O6 O 0.1748(3) 0.6787(2) 0.15836(14) 0.0513(6) Uani 1 1 d . . .
O7 O 0.5817(2) 0.58177(17) 0.30662(12) 0.0337(5) Uani 1 1 d . . .
O8 O 0.6384(2) 0.41437(17) 0.28095(11) 0.0321(4) Uani 1 1 d . . .
O9 O 0.7831(3) 0.5510(2) 0.35899(14) 0.0498(6) Uani 1 1 d . . .
O10 O 0.5688(2) 0.52235(18) 0.14355(11) 0.0321(4) Uani 1 1 d . . .
O11 O 0.2671(2) -0.11822(19) 0.00104(12) 0.0382(5) Uani 1 1 d . . .
O12 O 0.5722(2) -0.0497(2) 0.10910(11) 0.0393(5) Uani 1 1 d . . .
N1 N 0.4006(3) 0.2376(2) 0.10127(13) 0.0295(5) Uani 1 1 d . . .
N2 N 0.2407(3) 0.6064(2) 0.17509(13) 0.0317(5) Uani 1 1 d . . .
N3 N 0.6718(3) 0.5170(2) 0.31690(14) 0.0318(5) Uani 1 1 d . . .
C1 C 0.3135(3) 0.2649(2) 0.30003(14) 0.0248(5) Uani 1 1 d . . .
C2 C 0.1919(3) 0.2459(2) 0.24688(14) 0.0255(5) Uani 1 1 d . . .
C3 C 0.1251(3) 0.3425(3) 0.25702(15) 0.0275(6) Uani 1 1 d . . .
C4 C 0.2060(3) 0.4219(2) 0.31613(14) 0.0273(6) Uani 1 1 d . . .
C5 C 0.3221(3) 0.3737(2) 0.34303(14) 0.0265(5) Uani 1 1 d . . .
C6 C 0.4155(3) 0.1845(3) 0.31022(17) 0.0340(6) Uani 1 1 d . . .
H6A H 0.3861 0.1151 0.2735 0.051 Uiso 1 1 calc R . .
H6B H 0.4108 0.1608 0.3558 0.051 Uiso 1 1 calc R . .
H6C H 0.5160 0.2253 0.3080 0.051 Uiso 1 1 calc R . .
C7 C 0.1337(4) 0.1372(3) 0.19216(17) 0.0374(7) Uani 1 1 d . . .
H7A H 0.1991 0.0834 0.1957 0.056 Uiso 1 1 calc R . .
H7B H 0.1288 0.1588 0.1458 0.056 Uiso 1 1 calc R . .
H7C H 0.0354 0.0991 0.1994 0.056 Uiso 1 1 calc R . .
C8 C -0.0144(3) 0.3539(3) 0.21589(17) 0.0398(7) Uani 1 1 d . . .
H8A H -0.0480 0.2873 0.1775 0.060 Uiso 1 1 calc R . .
H8B H 0.0037 0.4266 0.1971 0.060 Uiso 1 1 calc R . .
H8C H -0.0898 0.3552 0.2463 0.060 Uiso 1 1 calc R . .
C9 C 0.1683(4) 0.5324(3) 0.34959(18) 0.0437(8) Uani 1 1 d . . .
H9A H 0.2428 0.5708 0.3898 0.065 Uiso 1 1 calc R . .
H9B H 0.0722 0.5133 0.3649 0.065 Uiso 1 1 calc R . .
H9C H 0.1655 0.5851 0.3158 0.065 Uiso 1 1 calc R . .
C10 C 0.4267(4) 0.4251(3) 0.40987(16) 0.0380(7) Uani 1 1 d . . .
H10A H 0.4092 0.5011 0.4291 0.057 Uiso 1 1 calc R . .
H10B H 0.5279 0.4351 0.4003 0.057 Uiso 1 1 calc R . .
H10C H 0.4106 0.3723 0.4435 0.057 Uiso 1 1 calc R . .
C11 C 0.5467(5) 0.6074(5) 0.1014(3) 0.0701(14) Uani 1 1 d . . .
H11A H 0.5092 0.6700 0.1277 0.084 Uiso 1 1 calc R . .
H11B H 0.4749 0.5704 0.0592 0.084 Uiso 1 1 calc R . .
C12 C 0.6938(5) 0.6571(4) 0.0815(3) 0.0704(13) Uani 1 1 d . . .
H12A H 0.6830 0.6728 0.0333 0.084 Uiso 1 1 calc R . .
H12B H 0.7437 0.7306 0.1136 0.084 Uiso 1 1 calc R . .
C13 C 0.7761(4) 0.5647(4) 0.0877(2) 0.0552(10) Uani 1 1 d . . .
H13A H 0.8831 0.5981 0.0975 0.066 Uiso 1 1 calc R . .
H13B H 0.7538 0.5051 0.0447 0.066 Uiso 1 1 calc R . .
C14 C 0.7217(4) 0.5137(4) 0.1481(2) 0.0529(10) Uani 1 1 d . . .
H14A H 0.7292 0.4312 0.1444 0.064 Uiso 1 1 calc R . .
H14B H 0.7789 0.5587 0.1928 0.064 Uiso 1 1 calc R . .
C15 C 0.1354(4) -0.0804(3) 0.0127(2) 0.0478(9) Uani 1 1 d . . .
H15A H 0.0882 -0.0616 -0.0304 0.057 Uiso 1 1 calc R . .
H15B H 0.1574 -0.0100 0.0496 0.057 Uiso 1 1 calc R . .
C16 C 0.0374(4) -0.1805(4) 0.0349(2) 0.0550(10) Uani 1 1 d . . .
H16A H -0.0672 -0.1803 0.0221 0.066 Uiso 1 1 calc R . .
H16B H 0.0584 -0.1778 0.0857 0.066 Uiso 1 1 calc R . .
C17 C 0.0764(4) -0.2869(4) -0.0058(2) 0.0557(10) Uani 1 1 d . . .
H17A H 0.0665 -0.3521 0.0206 0.067 Uiso 1 1 calc R . .
H17B H 0.0128 -0.3135 -0.0515 0.067 Uiso 1 1 calc R . .
C18 C 0.2343(4) -0.2431(3) -0.0148(2) 0.0464(8) Uani 1 1 d . . .
H18A H 0.3000 -0.2739 0.0169 0.056 Uiso 1 1 calc R . .
H18B H 0.2486 -0.2694 -0.0633 0.056 Uiso 1 1 calc R . .
C19 C 0.4721(4) -0.0708(3) 0.15770(17) 0.0426(8) Uani 1 1 d . . .
H19A H 0.4037 -0.1481 0.1425 0.051 Uiso 1 1 calc R . .
H19B H 0.4145 -0.0099 0.1622 0.051 Uiso 1 1 calc R . .
C20 C 0.5659(4) -0.0670(4) 0.22593(18) 0.0475(8) Uani 1 1 d . . .
H20A H 0.5169 -0.0437 0.2660 0.057 Uiso 1 1 calc R . .
H20B H 0.5902 -0.1434 0.2289 0.057 Uiso 1 1 calc R . .
C21 C 0.7000(5) 0.0245(4) 0.2228(2) 0.0567(10) Uani 1 1 d . . .
H21A H 0.7873 0.0117 0.2510 0.068 Uiso 1 1 calc R . .
H21B H 0.6866 0.1038 0.2398 0.068 Uiso 1 1 calc R . .
C22 C 0.7147(4) 0.0086(4) 0.1465(2) 0.0545(10) Uani 1 1 d . . .
H22A H 0.7478 0.0853 0.1326 0.065 Uiso 1 1 calc R . .
H22B H 0.7871 -0.0392 0.1367 0.065 Uiso 1 1 calc R . .
Na2 Na 1.0000 1.0000 0.5000 0.0280(3) Uani 1 2 d S . .
O13 O 1.0381(3) 0.82282(18) 0.53529(11) 0.0357(5) Uani 1 1 d . . .
O14 O 0.7490(3) 0.9148(2) 0.47429(13) 0.0424(5) Uani 1 1 d . . .
O15 O 1.0116(3) 0.9237(2) 0.38101(12) 0.0444(6) Uani 1 1 d . . .
C23 C 1.0383(4) 0.7959(3) 0.60331(18) 0.0450(8) Uani 1 1 d . . .
H23A H 0.9416 0.7485 0.6081 0.054 Uiso 1 1 calc R . .
H23B H 1.0615 0.8682 0.6387 0.054 Uiso 1 1 calc R . .
C24 C 1.1556(5) 0.7275(4) 0.6117(2) 0.0560(10) Uani 1 1 d . . .
H24A H 1.2529 0.7804 0.6288 0.067 Uiso 1 1 calc R . .
H24B H 1.1336 0.6728 0.6445 0.067 Uiso 1 1 calc R . .
C25 C 1.1510(6) 0.6635(4) 0.5409(2) 0.0609(12) Uani 1 1 d . . .
H25A H 1.0905 0.5830 0.5351 0.073 Uiso 1 1 calc R . .
H25B H 1.2511 0.6592 0.5317 0.073 Uiso 1 1 calc R . .
C26 C 1.0837(5) 0.7320(3) 0.49198(19) 0.0532(10) Uani 1 1 d . . .
H26A H 1.1565 0.7662 0.4638 0.064 Uiso 1 1 calc R . .
H26B H 0.9985 0.6806 0.4601 0.064 Uiso 1 1 calc R . .
C27 C 0.6481(4) 0.9528(3) 0.4280(2) 0.0465(8) Uani 1 1 d . . .
H27A H 0.6918 0.9720 0.3865 0.056 Uiso 1 1 calc R . .
H27B H 0.6200 1.0228 0.4515 0.056 Uiso 1 1 calc R . .
C28 C 0.5152(4) 0.8505(4) 0.4074(2) 0.0553(10) Uani 1 1 d . . .
H28A H 0.4232 0.8782 0.4020 0.066 Uiso 1 1 calc R . .
H28B H 0.5219 0.8006 0.3633 0.066 Uiso 1 1 calc R . .
C29 C 0.5226(4) 0.7856(3) 0.4671(2) 0.0482(9) Uani 1 1 d . . .
H29A H 0.4722 0.7022 0.4526 0.058 Uiso 1 1 calc R . .
H29B H 0.4793 0.8209 0.5062 0.058 Uiso 1 1 calc R . .
C30 C 0.6847(4) 0.8002(3) 0.4859(2) 0.0415(7) Uani 1 1 d . . .
H30A H 0.7097 0.7936 0.5352 0.050 Uiso 1 1 calc R . .
H30B H 0.7201 0.7400 0.4562 0.050 Uiso 1 1 calc R . .
C31 C 1.1408(4) 0.9632(3) 0.35130(19) 0.0430(8) Uani 1 1 d . . .
H31A H 1.2289 0.9816 0.3871 0.052 Uiso 1 1 calc R . .
H31B H 1.1347 1.0342 0.3314 0.052 Uiso 1 1 calc R . .
C32 C 1.1479(4) 0.8644(3) 0.2951(2) 0.0558(10) Uani 1 1 d . . .
H32A H 1.1958 0.8940 0.2569 0.067 Uiso 1 1 calc R . .
H32B H 1.2016 0.8097 0.3139 0.067 Uiso 1 1 calc R . .
C33 C 0.9907(5) 0.8073(4) 0.2709(2) 0.0657(13) Uani 1 1 d . . .
H33A H 0.9784 0.7225 0.2544 0.079 Uiso 1 1 calc R . .
H33B H 0.9503 0.8423 0.2325 0.079 Uiso 1 1 calc R . .
C34 C 0.9160(4) 0.8286(3) 0.33314(19) 0.0488(9) Uani 1 1 d . . .
H34A H 0.8211 0.8485 0.3195 0.059 Uiso 1 1 calc R . .
H34B H 0.8972 0.7578 0.3547 0.059 Uiso 1 1 calc R . .

loop_
_atom_site_aniso_label
_atom_site_aniso_U_11
_atom_site_aniso_U_22
_atom_site_aniso_U_33
_atom_site_aniso_U_23
_atom_site_aniso_U_13
_atom_site_aniso_U_12
Nd1 0.01878(8) 0.01810(7) 0.02609(8) 0.00228(5) 0.00305(5) 0.00383(5)
Na1 0.0222(7) 0.0277(8) 0.0284(8) 0.0013(6) 0.0035(6) 0.0031(6)
O1 0.0326(11) 0.0281(10) 0.0382(11) 0.0021(8) 0.0059(9) 0.0092(9)
O2 0.0321(11) 0.0296(10) 0.0329(10) 0.0002(8) 0.0049(9) 0.0093(9)
O3 0.0558(15) 0.0368(12) 0.0435(13) -0.0101(10) 0.0146(11) 0.0144(11)
O4 0.0344(11) 0.0297(11) 0.0375(11) 0.0027(9) -0.0014(9) 0.0094(9)
O5 0.0371(12) 0.0282(10) 0.0378(11) 0.0035(9) 0.0015(9) 0.0111(9)
O6 0.0590(16) 0.0450(14) 0.0597(16) 0.0155(12) 0.0032(13) 0.0321(13)
O7 0.0306(11) 0.0239(10) 0.0432(12) 0.0036(8) -0.0033(9) 0.0050(8)
O8 0.0240(10) 0.0248(10) 0.0450(12) 0.0041(8) -0.0002(9) 0.0044(8)
O9 0.0331(12) 0.0380(13) 0.0662(16) 0.0082(11) -0.0201(12) -0.0038(10)
O10 0.0267(10) 0.0304(10) 0.0424(12) 0.0139(9) 0.0104(9) 0.0055(8)
O11 0.0251(11) 0.0337(11) 0.0517(13) 0.0034(10) 0.0070(10) -0.0005(9)
O12 0.0341(12) 0.0514(14) 0.0298(11) 0.0047(10) 0.0029(9) 0.0070(10)
N1 0.0323(13) 0.0218(11) 0.0332(12) 0.0012(9) 0.0107(10) 0.0035(10)
N2 0.0310(13) 0.0316(13) 0.0379(13) 0.0109(10) 0.0091(11) 0.0136(11)
N3 0.0243(12) 0.0288(12) 0.0398(14) 0.0091(10) -0.0011(10) 0.0012(10)
C1 0.0224(13) 0.0225(12) 0.0288(13) 0.0057(10) 0.0056(10) 0.0020(10)
C2 0.0235(13) 0.0253(13) 0.0250(13) 0.0018(10) 0.0059(10) 0.0000(10)
C3 0.0196(12) 0.0343(15) 0.0292(14) 0.0063(11) 0.0070(11) 0.0052(11)
C4 0.0292(14) 0.0294(14) 0.0249(13) 0.0040(11) 0.0093(11) 0.0079(11)
C5 0.0267(13) 0.0273(13) 0.0228(12) 0.0033(10) 0.0027(11) 0.0012(11)
C6 0.0325(15) 0.0254(14) 0.0465(17) 0.0116(12) 0.0073(13) 0.0076(12)
C7 0.0348(16) 0.0303(15) 0.0372(16) -0.0029(12) 0.0064(13) -0.0094(13)
C8 0.0217(14) 0.056(2) 0.0403(17) 0.0113(15) 0.0028(13) 0.0058(14)
C9 0.054(2) 0.0382(17) 0.0434(18) 0.0004(14) 0.0187(16) 0.0195(16)
C10 0.0419(18) 0.0337(16) 0.0296(15) 0.0025(12) -0.0027(13) -0.0050(14)
C11 0.053(2) 0.088(3) 0.097(4) 0.065(3) 0.034(2) 0.030(2)
C12 0.066(3) 0.070(3) 0.089(3) 0.044(3) 0.037(3) 0.012(2)
C13 0.0378(19) 0.070(3) 0.062(2) 0.022(2) 0.0216(18) 0.0060(18)
C14 0.0304(17) 0.063(2) 0.067(3) 0.024(2) 0.0120(17) 0.0038(17)
C15 0.0294(17) 0.053(2) 0.060(2) 0.0064(17) 0.0129(16) 0.0061(15)
C16 0.0364(19) 0.064(3) 0.067(3) 0.024(2) 0.0139(18) 0.0036(18)
C17 0.053(2) 0.054(2) 0.0435(19) 0.0054(17) 0.0068(17) -0.0219(18)
C18 0.044(2) 0.0334(17) 0.055(2) 0.0029(15) 0.0026(16) 0.0000(15)
C19 0.0397(18) 0.0484(19) 0.0389(17) 0.0111(15) 0.0059(14) 0.0060(15)
C20 0.052(2) 0.059(2) 0.0356(17) 0.0133(16) 0.0062(16) 0.0184(18)
C21 0.048(2) 0.072(3) 0.041(2) -0.0008(18) -0.0051(17) 0.009(2)
C22 0.039(2) 0.071(3) 0.047(2) 0.0155(19) -0.0018(16) -0.0016(18)
Na2 0.0273(8) 0.0216(7) 0.0324(8) 0.0036(6) 0.0011(6) 0.0020(6)
O13 0.0419(12) 0.0286(11) 0.0393(12) 0.0091(9) 0.0040(10) 0.0127(9)
O14 0.0327(12) 0.0371(12) 0.0510(14) 0.0146(10) -0.0050(10) -0.0054(10)
O15 0.0498(14) 0.0327(12) 0.0431(13) -0.0033(10) 0.0160(11) -0.0055(10)
C23 0.054(2) 0.047(2) 0.0434(18) 0.0172(15) 0.0126(16) 0.0238(17)
C24 0.071(3) 0.059(2) 0.046(2) 0.0148(18) 0.0014(19) 0.033(2)
C25 0.090(3) 0.057(2) 0.052(2) 0.0178(19) 0.017(2) 0.046(2)
C26 0.074(3) 0.047(2) 0.0414(19) 0.0003(16) 0.0011(18) 0.031(2)
C27 0.0408(19) 0.0387(18) 0.059(2) 0.0098(16) -0.0018(16) 0.0109(15)
C28 0.0370(19) 0.054(2) 0.067(3) 0.0133(19) -0.0155(18) 0.0020(17)
C29 0.0321(17) 0.0395(18) 0.068(2) 0.0068(17) 0.0030(16) 0.0004(14)
C30 0.0351(17) 0.0333(16) 0.053(2) 0.0094(14) 0.0020(15) 0.0011(13)
C31 0.0432(19) 0.0345(17) 0.0478(19) -0.0001(14) 0.0114(15) 0.0038(14)
C32 0.045(2) 0.045(2) 0.068(3) -0.0156(18) 0.0113(19) 0.0050(17)
C33 0.046(2) 0.073(3) 0.063(3) -0.024(2) 0.007(2) 0.005(2)
C34 0.043(2) 0.046(2) 0.048(2) 0.0018(16) -0.0004(16) -0.0024(16)

loop_
_atom_type_symbol
_atom_type_description
_atom_type_scat_dispersion_real
_atom_type_scat_dispersion_imag
_atom_type_scat_source
C C 0.0033 0.0016 'International Tables Vol C Tables 4.2.6.8 and 6.1.1.4'
H H 0.0000 0.0000 'International Tables Vol C Tables 4.2.6.8 and 6.1.1.4'
N N 0.0061 0.0033 'International Tables Vol C Tables 4.2.6.8 and 6.1.1.4'
O O 0.0106 0.0060 'International Tables Vol C Tables 4.2.6.8 and 6.1.1.4'
Na Na 0.0362 0.0249 'International Tables Vol C Tables 4.2.6.8 and 6.1.1.4'
Nd Nd -0.1943 3.0179 'International Tables Vol C Tables 4.2.6.8 and 6.1.1.4'

loop_
_geom_angle_atom_site_label_1
_geom_angle_atom_site_label_2
_geom_angle_atom_site_label_3
_geom_angle
_geom_angle_site_symmetry_1
_geom_angle_site_symmetry_3
_geom_angle_publ_flag
Cnt Nd1 O1 101.3 . . ?
Cnt Nd1 O2 103.0 . . ?
Cnt Nd1 O4 103.3 . . ?
Cnt Nd1 O5 102.4 . . ?
Cnt Nd1 O7 102.7 . . ?
Cnt Nd1 O8 98.7 . . ?
Cnt Nd1 O10 177.1 . . ?
Cnt Nd1 N1 104.3 . . ?
Cnt Nd1 N2 103.4 . . ?
Cnt Nd1 N3 101.3 . . ?
O10 Nd1 O8 78.78(7) . . ?
O10 Nd1 O5 80.18(7) . . ?
O8 Nd1 O5 117.28(7) . . ?
O10 Nd1 O4 79.43(7) . . ?
O8 Nd1 O4 156.69(7) . . ?
O5 Nd1 O4 50.26(7) . . ?
O10 Nd1 O7 76.85(7) . . ?
O8 Nd1 O7 50.40(6) . . ?
O5 Nd1 O7 67.45(7) . . ?
O4 Nd1 O7 115.96(7) . . ?
O10 Nd1 O2 77.00(7) . . ?
O8 Nd1 O2 116.68(7) . . ?
O5 Nd1 O2 114.73(7) . . ?
O4 Nd1 O2 65.72(7) . . ?
O7 Nd1 O2 152.85(7) . . ?
O10 Nd1 O1 76.41(7) . . ?
O8 Nd1 O1 68.03(7) . . ?
O5 Nd1 O1 154.42(7) . . ?
O4 Nd1 O1 114.35(7) . . ?
O7 Nd1 O1 116.15(7) . . ?
O2 Nd1 O1 49.72(7) . . ?
O10 Nd1 C1 150.90(7) . . ?
O8 Nd1 C1 77.30(7) . . ?
O5 Nd1 C1 125.88(8) . . ?
O4 Nd1 C1 125.93(8) . . ?
O7 Nd1 C1 99.94(8) . . ?
O2 Nd1 C1 99.32(7) . . ?
O1 Nd1 C1 79.41(7) . . ?
O10 Nd1 C2 153.24(7) . . ?
O8 Nd1 C2 105.40(8) . . ?
O5 Nd1 C2 118.61(8) . . ?
O4 Nd1 C2 97.78(8) . . ?
O7 Nd1 C2 126.58(8) . . ?
O2 Nd1 C2 77.65(7) . . ?
O1 Nd1 C2 80.75(7) . . ?
C1 Nd1 C2 29.95(8) . . ?
O10 Nd1 C5 152.69(8) . . ?
O8 Nd1 C5 77.68(8) . . ?
O5 Nd1 C5 98.56(8) . . ?
O4 Nd1 C5 120.83(8) . . ?
O7 Nd1 C5 77.54(8) . . ?
O2 Nd1 C5 126.46(7) . . ?
O1 Nd1 C5 106.97(8) . . ?
C1 Nd1 C5 29.92(8) . . ?
C2 Nd1 C5 49.25(8) . . ?
O10 Nd1 C4 156.17(8) . . ?
O8 Nd1 C4 105.95(8) . . ?
O5 Nd1 C4 76.94(8) . . ?
O4 Nd1 C4 90.92(8) . . ?
O7 Nd1 C4 88.21(8) . . ?
O2 Nd1 C4 118.90(8) . . ?
O1 Nd1 C4 127.26(8) . . ?
C1 Nd1 C4 49.45(8) . . ?
C2 Nd1 C4 49.19(8) . . ?
C5 Nd1 C4 29.98(8) . . ?
O10 Nd1 C3 156.57(8) . . ?
O8 Nd1 C3 124.60(8) . . ?
O5 Nd1 C3 88.77(8) . . ?
O4 Nd1 C3 77.64(8) . . ?
O7 Nd1 C3 117.87(8) . . ?
O2 Nd1 C3 89.23(8) . . ?
O1 Nd1 C3 109.02(8) . . ?
C1 Nd1 C3 49.39(8) . . ?
C2 Nd1 C3 29.85(8) . . ?
C5 Nd1 C3 49.21(8) . . ?
C4 Nd1 C3 29.67(8) . . ?
O10 Nd1 N2 79.49(7) . . ?
O8 Nd1 N2 139.94(7) . . ?
O5 Nd1 N2 25.17(7) . . ?
O4 Nd1 N2 25.10(7) . . ?
O7 Nd1 N2 91.95(7) . . ?
O2 Nd1 N2 90.36(7) . . ?
O1 Nd1 N2 136.92(7) . . ?
C1 Nd1 N2 129.61(7) . . ?
C2 Nd1 N2 109.13(8) . . ?
C5 Nd1 N2 110.76(8) . . ?
C4 Nd1 N2 82.63(8) . . ?
C3 Nd1 N2 81.77(8) . . ?
O10 Nd1 N3 77.10(7) . . ?
O8 Nd1 N3 25.14(7) . . ?
O5 Nd1 N3 92.53(7) . . ?
O4 Nd1 N3 138.90(7) . . ?
O7 Nd1 N3 25.28(7) . . ?
O2 Nd1 N3 138.03(7) . . ?
O1 Nd1 N3 92.21(7) . . ?
C1 Nd1 N3 87.96(7) . . ?
C2 Nd1 N3 117.88(8) . . ?
C5 Nd1 N3 75.71(8) . . ?
C4 Nd1 N3 97.22(8) . . ?
C3 Nd1 N3 124.33(8) . . ?
N2 Nd1 N3 116.45(7) . . ?
O10 Nd1 N1 74.49(7) . . ?
O8 Nd1 N1 92.17(7) . . ?
O5 Nd1 N1 136.25(7) . . ?
O4 Nd1 N1 89.90(7) . . ?
O7 Nd1 N1 136.61(7) . . ?
O2 Nd1 N1 24.90(7) . . ?
O1 Nd1 N1 24.84(7) . . ?
C1 Nd1 N1 90.06(7) . . ?
C2 Nd1 N1 78.92(7) . . ?
C5 Nd1 N1 119.98(7) . . ?
C4 Nd1 N1 127.69(8) . . ?
C3 Nd1 N1 100.69(8) . . ?
N2 Nd1 N1 113.70(7) . . ?
N3 Nd1 N1 115.19(7) . . ?
O11 Na1 O11 180.00(15) 2_655 . ?
O11 Na1 O12 92.95(8) 2_655 . ?
O11 Na1 O12 87.05(8) . . ?
O11 Na1 O12 87.05(8) 2_655 2_655 ?
O11 Na1 O12 92.95(8) . 2_655 ?
O12 Na1 O12 180.00(11) . 2_655 ?
O11 Na1 O3 86.53(8) 2_655 2_655 ?
O11 Na1 O3 93.47(8) . 2_655 ?
O12 Na1 O3 86.46(8) . 2_655 ?
O12 Na1 O3 93.54(8) 2_655 2_655 ?
O11 Na1 O3 93.47(8) 2_655 . ?
O11 Na1 O3 86.53(8) . . ?
O12 Na1 O3 93.54(8) . . ?
O12 Na1 O3 86.46(8) 2_655 . ?
O3 Na1 O3 180.00(13) 2_655 . ?
N1 O1 Nd1 95.64(15) . . ?
N1 O2 Nd1 97.19(16) . . ?
N1 O3 Na1 150.9(2) . . ?
N2 O4 Nd1 96.41(16) . . ?
N2 O5 Nd1 96.68(15) . . ?
N3 O7 Nd1 96.16(16) . . ?
N3 O8 Nd1 97.02(15) . . ?
C11 O10 C14 108.8(3) . . ?
C11 O10 Nd1 127.1(2) . . ?
C14 O10 Nd1 123.13(19) . . ?
C18 O11 C15 109.0(3) . . ?
C18 O11 Na1 123.5(2) . . ?
C15 O11 Na1 127.3(2) . . ?
C19 O12 C22 109.1(3) . . ?
C19 O12 Na1 121.89(19) . . ?
C22 O12 Na1 118.2(2) . . ?
O3 N1 O1 121.8(3) . . ?
O3 N1 O2 120.9(3) . . ?
O1 N1 O2 117.3(2) . . ?
O3 N1 Nd1 177.3(2) . . ?
O1 N1 Nd1 59.52(13) . . ?
O2 N1 Nd1 57.91(13) . . ?
O6 N2 O4 121.6(3) . . ?
O6 N2 O5 121.9(3) . . ?
O4 N2 O5 116.6(2) . . ?
O6 N2 Nd1 178.3(2) . . ?
O4 N2 Nd1 58.48(13) . . ?
O5 N2 Nd1 58.15(13) . . ?
O9 N3 O8 121.6(3) . . ?
O9 N3 O7 122.0(3) . . ?
O8 N3 O7 116.4(2) . . ?
O9 N3 Nd1 177.5(2) . . ?
O8 N3 Nd1 57.84(13) . . ?
O7 N3 Nd1 58.56(13) . . ?
C5 C1 C2 107.7(2) . . ?
C5 C1 C6 125.5(3) . . ?
C2 C1 C6 126.8(3) . . ?
C5 C1 Nd1 75.29(15) . . ?
C2 C1 Nd1 75.17(15) . . ?
C6 C1 Nd1 115.99(18) . . ?
C1 C2 C3 108.4(2) . . ?
C1 C2 C7 126.4(3) . . ?
C3 C2 C7 125.0(3) . . ?
C1 C2 Nd1 74.89(15) . . ?
C3 C2 Nd1 75.78(15) . . ?
C7 C2 Nd1 119.60(18) . . ?
C4 C3 C2 107.9(2) . . ?
C4 C3 C8 125.9(3) . . ?
C2 C3 C8 126.1(3) . . ?
C4 C3 Nd1 74.88(16) . . ?
C2 C3 Nd1 74.37(15) . . ?
C8 C3 Nd1 120.61(19) . . ?
C3 C4 C5 108.0(2) . . ?
C3 C4 C9 126.5(3) . . ?
C5 C4 C9 125.3(3) . . ?
C3 C4 Nd1 75.44(15) . . ?
C5 C4 Nd1 74.69(15) . . ?
C9 C4 Nd1 120.5(2) . . ?
C1 C5 C4 108.1(2) . . ?
C1 C5 C10 126.3(3) . . ?
C4 C5 C10 125.3(3) . . ?
C1 C5 Nd1 74.79(15) . . ?
C4 C5 Nd1 75.33(15) . . ?
C10 C5 Nd1 120.44(19) . . ?
O10 C11 C12 106.6(3) . . ?
C13 C12 C11 104.0(3) . . ?
C12 C13 C14 102.9(3) . . ?
O10 C14 C13 104.9(3) . . ?
O11 C15 C16 105.9(3) . . ?
C15 C16 C17 102.7(3) . . ?
C18 C17 C16 103.8(3) . . ?
O11 C18 C17 107.7(3) . . ?
O12 C19 C20 105.6(3) . . ?
C21 C20 C19 102.1(3) . . ?
C20 C21 C22 103.7(3) . . ?
O12 C22 C21 106.7(3) . . ?
O14 Na2 O14 180.000(1) 2_776 . ?
O14 Na2 O13 91.32(8) 2_776 . ?
O14 Na2 O13 88.68(8) . . ?
O14 Na2 O13 88.68(8) 2_776 2_776 ?
O14 Na2 O13 91.32(8) . 2_776 ?
O13 Na2 O13 180.00(10) . 2_776 ?
O14 Na2 O15 86.09(9) 2_776 2_776 ?
O14 Na2 O15 93.91(9) . 2_776 ?
O13 Na2 O15 88.89(8) . 2_776 ?
O13 Na2 O15 91.11(8) 2_776 2_776 ?
O14 Na2 O15 93.91(9) 2_776 . ?
O14 Na2 O15 86.09(9) . . ?
O13 Na2 O15 91.11(8) . . ?
O13 Na2 O15 88.89(8) 2_776 . ?
O15 Na2 O15 180.000(1) 2_776 . ?
C23 O13 C26 108.6(2) . . ?
C23 O13 Na2 126.52(19) . . ?
C26 O13 Na2 124.4(2) . . ?
C27 O14 C30 109.8(3) . . ?
C27 O14 Na2 124.2(2) . . ?
C30 O14 Na2 123.8(2) . . ?
C34 O15 C31 109.1(3) . . ?
C34 O15 Na2 130.6(2) . . ?
C31 O15 Na2 119.68(19) . . ?
O13 C23 C24 105.1(3) . . ?
C25 C24 C23 103.8(3) . . ?
C24 C25 C26 105.8(3) . . ?
O13 C26 C25 106.3(3) . . ?
O14 C27 C28 105.4(3) . . ?
C29 C28 C27 103.4(3) . . ?
C28 C29 C30 101.6(3) . . ?
O14 C30 C29 105.5(3) . . ?
O15 C31 C32 106.1(3) . . ?
C33 C32 C31 102.8(3) . . ?
C32 C33 C34 105.1(3) . . ?
O15 C34 C33 107.1(3) . . ?

loop_
_geom_bond_atom_site_label_1
_geom_bond_atom_site_label_2
_geom_bond_distance
_geom_bond_site_symmetry_2
_geom_bond_publ_flag
Nd1 Cnt 2.472 . ?
Nd1 O10 2.530(2) . ?
Nd1 O8 2.537(2) . ?
Nd1 O5 2.538(2) . ?
Nd1 O4 2.546(2) . ?
Nd1 O7 2.552(2) . ?
Nd1 O2 2.555(2) . ?
Nd1 O1 2.591(2) . ?
Nd1 C1 2.741(3) . ?
Nd1 C2 2.745(3) . ?
Nd1 C5 2.748(3) . ?
Nd1 C4 2.756(3) . ?
Nd1 C3 2.763(3) . ?
Nd1 N2 2.968(2) . ?
Nd1 N3 2.974(2) . ?
Nd1 N1 2.992(2) . ?
Na1 O11 2.354(2) 2_655 ?
Na1 O11 2.354(2) . ?
Na1 O12 2.371(2) . ?
Na1 O12 2.371(2) 2_655 ?
Na1 O3 2.433(2) 2_655 ?
Na1 O3 2.433(2) . ?
O1 N1 1.263(3) . ?
O2 N1 1.270(3) . ?
O3 N1 1.227(3) . ?
O4 N2 1.267(3) . ?
O5 N2 1.271(3) . ?
O6 N2 1.221(3) . ?
O7 N3 1.278(3) . ?
O8 N3 1.273(3) . ?
O9 N3 1.216(3) . ?
O10 C11 1.432(4) . ?
O10 C14 1.459(4) . ?
O11 C18 1.430(4) . ?
O11 C15 1.436(4) . ?
O12 C19 1.429(4) . ?
O12 C22 1.438(4) . ?
C1 C5 1.417(4) . ?
C1 C2 1.417(4) . ?
C1 C6 1.507(4) . ?
C2 C3 1.419(4) . ?
C2 C7 1.511(4) . ?
C3 C4 1.413(4) . ?
C3 C8 1.506(4) . ?
C4 C5 1.423(4) . ?
C4 C9 1.506(4) . ?
C5 C10 1.513(4) . ?
C11 C12 1.509(6) . ?
C12 C13 1.481(6) . ?
C13 C14 1.505(5) . ?
C15 C16 1.499(5) . ?
C16 C17 1.526(6) . ?
C17 C18 1.512(5) . ?
C19 C20 1.510(5) . ?
C20 C21 1.501(6) . ?
C21 C22 1.509(5) . ?
Na2 O14 2.339(2) 2_776 ?
Na2 O14 2.339(2) . ?
Na2 O13 2.394(2) . ?
Na2 O13 2.394(2) 2_776 ?
Na2 O15 2.401(2) 2_776 ?
Na2 O15 2.401(2) . ?
O13 C23 1.420(4) . ?
O13 C26 1.439(4) . ?
O14 C27 1.429(4) . ?
O14 C30 1.434(4) . ?
O15 C34 1.431(4) . ?
O15 C31 1.432(4) . ?
C23 C24 1.510(5) . ?
C24 C25 1.474(6) . ?
C25 C26 1.516(5) . ?
C27 C28 1.524(5) . ?
C28 C29 1.499(6) . ?
C29 C30 1.499(5) . ?
C31 C32 1.505(5) . ?
C32 C33 1.488(6) . ?
C33 C34 1.493(5) . ?
